data_2001220
loop_
_publ_author_name
'Cao, Z.'
'Wang, H.'
'Gu, J.'
'Zhu, L.'
'Yu, K.'

_publ_section_title
;
 Structure of bis({\epsilon}-caprolactam)dinitratodioxouranium(VI)
;
_journal_issue 11
_journal_name_full 'Acta Crystallographica Section C'
_journal_page_first 1942
_journal_page_last 1943
_journal_paper_doi 10.1107/S0108270193004536
_journal_volume 49
_journal_year 1993
_chemical_formula_sum 'C12 H20 N4 O10 U'
_chemical_formula_weight 618.3
_space_group_IT_number 14
_space_group_name_Hall '-P 2yn'
_space_group_name_H-M_alt 'P 1 21/n 1'
_symmetry_cell_setting monoclinic
_symmetry_space_group_name_H-M 'P 1 21/n 1'
_atom_type_scat_source SHELXTL
_cell_angle_alpha 90.0
_cell_angle_beta 106.40
_cell_angle_gamma 90.0
_cell_formula_units_Z 2
_cell_length_a 7.453(2)
_cell_length_b 17.238(4)
_cell_length_c 8.139(2)
_cell_measurement_reflns_used 23
_cell_measurement_temperature 293.0(15)
_cell_measurement_theta_max 12.17
_cell_measurement_theta_min 4.04
_cell_volume 1003.1(4)
_diffrn_measurement_device 'Modified R3M/E'
_diffrn_measurement_method \q-2\q
_diffrn_radiation_type 'graphite-monochromatized Mo K\a'
_diffrn_radiation_wavelength 0.71073
_diffrn_reflns_av_R_equivalents 0.137
_diffrn_reflns_limit_h_max 9
_diffrn_reflns_limit_h_min 0
_diffrn_reflns_limit_k_max 21
_diffrn_reflns_limit_k_min 0
_diffrn_reflns_limit_l_max 10
_diffrn_reflns_limit_l_min -10
_diffrn_reflns_number 1996
_diffrn_reflns_theta_max 25
_diffrn_standards_decay_% 0.012
_diffrn_standards_interval_count 9.8
_diffrn_standards_number 2
_exptl_absorpt_coefficient_mu 7.722
_exptl_absorpt_correction_T_max 0.977
_exptl_absorpt_correction_T_min 0.415
_exptl_absorpt_correction_type empirical
_exptl_crystal_colour Yellowish
_exptl_crystal_density_diffrn 2.07
_exptl_crystal_description transparent
_exptl_crystal_size_max 0.40
_exptl_crystal_size_mid 0.40
_exptl_crystal_size_min 0.24
_refine_diff_density_max 1.154
_refine_diff_density_min -0.547
_refine_ls_extinction_coef 0.00239
_refine_ls_extinction_method 'Larson (1967)'
_refine_ls_goodness_of_fit_obs 1.171
_refine_ls_hydrogen_treatment 'H atoms not located'
_refine_ls_number_parameters 125
_refine_ls_number_reflns 1231
_refine_ls_R_factor_obs 0.034
_refine_ls_shift/esd_max -0.171
_refine_ls_structure_factor_coef F^2^
_refine_ls_weighting_details 'w = [\s^2^F + |(10^-5^)F^2^|]^-1^x\{1-exp[-5(\l/sin\q)^2^]\}'
_refine_ls_weighting_scheme calc
_refine_ls_wR_factor_obs 0.0288
_reflns_number_observed 1231
_reflns_number_total 125
_reflns_observed_criterion I>1.5\s(I)
_cod_data_source_file al1002.cif
_cod_data_source_block al1002_structure_1_of_1
_cod_depositor_comments
;
The following automatic conversions were performed:

'_cell_measurement_temperature' value '293.0(1.5)' was changed to
'293.0(15)' - precision was estimated.

Automatic conversion script
Id: cif_fix_values 1646 2011-03-28 12:23:43Z adriana 

The following automatic conversions were performed:

'_cell_measurement_temperature' value '293.0(1.5)' was changed to
'293.0(15)' - precision was estimated.

Automatic conversion script
Id: cif_fix_values 1715 2011-07-08 13:25:40Z adriana 

The following automatic conversions were performed:

'_refine_ls_weighting_scheme' value ' w = [\s^2^F +
|(10^-5^)F^2^|]^-1^x\{1-exp[-5(\l/sin\q)^2^]\}' was changed to
'calc'. New tag '_refine_ls_weighting_details' was created. The value
of the new tag was set to 'w = [\s^2^F +
|(10^-5^)F^2^|]^-1^x\{1-exp[-5(\l/sin\q)^2^]\}'.

Automatic conversion script
Id: cif_fix_values 3143 2015-03-26 13:38:13Z robertas 
;
_cod_original_sg_symbol_H-M 'P 21/n'
_cod_original_formula_sum 'C12 H20 N4 O10 U1'
_cod_database_code 2001220

loop_
_space_group_symop_id
_space_group_symop_operation_xyz
1 x,y,z
2 -x+1/2,y+1/2,-z+1/2
3 -x,-y,-z
4 x+1/2,-y+1/2,z+1/2

loop_
_atom_site_label
_atom_site_fract_x
_atom_site_fract_y
_atom_site_fract_z
_atom_site_U_iso_or_equiv
_atom_site_attached_hydrogens
U .5000 .0 .5000 .0390(10) 0
N(1) .1030(11) -.0944(6) .1453(10) .067(3) 1
N(2) .1523(10) .0760(4) .5187(10) .051(3) 0
O(1) .1752(8) .0522(4) .3823(7) .059(2) 0
O(2) .2862(9) .0671(4) .6525(7) .056(2) 0
O(3) .0062(11) .1081(5) .5269(9) .073(3) 0
O(4) .3660(8) -.0248(4) .2057(7) .054(2) 0
O(5) .4168(9) -.0900(4) .5466(8) .053(2) 0
C(1) .2481(12) -.0666(5) .1034(10) .048(3) 0
C(2) .2769(14) -.0866(6) -.0673(11) .058(3) 2
C(3) .317(2) -.1718(9) -.0862(16) .095(6) 2
C(4) .132(3) -.2229(8) -.1359(19) .109(7) 2
C(5) .026(3) -.2227(8) .003(2) .119(8) 2
C(6) -.0473(19) -.1450(9) .0391(14) .090(5) 2

loop_
_geom_angle_atom_site_label_1
_geom_angle_atom_site_label_2
_geom_angle_atom_site_label_3
_geom_angle
O(1) U O(2) 49.9(2)
O(1) U O(4) 65.8(2)
O(1) U O(5) 92.2(2)
O(1) U O(1a) 180.00(10)
O(4) U O(4a) 180.00(10)
O(1) N O(3) 122.7(7)
U O(1) N(2) 98.0(4)
U O(4) C(1) 142.7(6)
C(1) N(1) C(6) 127.1(9)
N(1) C(1) C(2) 119.9(9)
C(1) C(2) C(3) 113.6(9)
C(3) C(4) C(5) 113.3(12)
N(1) C(6) C(5) 112.3(12)
O(2) U O(4) 115.6(2)
O(2) U O(5) 89.3(3)
O(2) U O(2a) 180.00(10)
O(4) U O(5) 89.1(2)
O(5) U O(5a) 180.00(10)
O(1) N(2) O(2) 117.2(8)
O(2) N(2) O(3) 120.0(8)
U O(2) N(2) 94.9(5)
O(4) C(1) C(2) 119.3(9)
N(1) C(1) O(4) 120.7(8)
C(2) C(3) C(4) 112.3(12)
C(4) C(5) C(6) 115.5(13)

loop_
_geom_bond_atom_site_label_1
_geom_bond_atom_site_label_2
_geom_bond_distance
U O(1) 2.506(6)
U O(4) 2.360(5)
N(2) O(1) 1.239(11)
N(2) O(3) 1.239(12)
N(1) C(1) 1.313(13)
C(1) C(2) 1.504(13)
C(3) C(4) 1.59(2)
C(5) C(6) 1.51(2)
U O(2) 2.556(7)
U O(5) 1.752(7)
N(2) O(2) 1.262(8)
N(1) C(6) 1.490(15)
O(4) C(1) 1.253(10)
C(2) C(3) 1.514(19)
C(4) C(5) 1.55(3)
